data_2209433
loop_
_publ_author_name
'Orea Flores, Ma. Laura'
'Galindo Guzm\'an, Alberto'
'Gnecco Medina, Dino'
'Bern\`es, Sylvain'

_publ_section_title
;
 <i>N</i>-Benzoyl-<i>N</i>,<i>N</i>'-dicyclohexylurea
;
_journal_coeditor_code BX2008
_journal_issue 7
_journal_name_full 'Acta Crystallographica Section E'
_journal_page_first o2922
_journal_page_last o2923
_journal_paper_doi 10.1107/S1600536806022173
_journal_volume 62
_journal_year 2006
_chemical_formula_iupac 'C20 H28 N2 O2'
_chemical_formula_moiety 'C20 H28 N2 O2'
_chemical_formula_sum 'C20 H28 N2 O2'
_chemical_formula_weight 328.44
_chemical_name_systematic N-Benzoyl-N,N'-dicyclohexylurea
_space_group_IT_number 19
_symmetry_cell_setting orthorhombic
_symmetry_space_group_name_Hall 'P 2ac 2ab'
_symmetry_space_group_name_H-M 'P 21 21 21'
_atom_sites_solution_hydrogens 'see text'
_atom_sites_solution_primary direct
_atom_sites_solution_secondary difmap
_audit_creation_method SHELXTL-Plus
_cell_angle_alpha 90.00
_cell_angle_beta 90.00
_cell_angle_gamma 90.00
_cell_formula_units_Z 4
_cell_length_a 9.7060(14)
_cell_length_b 12.0125(12)
_cell_length_c 16.2342(13)
_cell_measurement_reflns_used 75
_cell_measurement_temperature 296.0(10)
_cell_measurement_theta_max 12.03
_cell_measurement_theta_min 4.61
_cell_volume 1892.8(4)
_computing_cell_refinement XSCANS
_computing_data_collection 'XSCANS (Siemens, 1996)'
_computing_data_reduction XSCANS
_computing_molecular_graphics SHELXTL-Plus
_computing_publication_material SHELXTL-Plus
_computing_structure_refinement SHELXTL-Plus
_computing_structure_solution 'SHELXTL-Plus (Sheldrick, 1998)'
_diffrn_ambient_temperature 296.0(10)
_diffrn_measured_fraction_theta_full 1.000
_diffrn_measured_fraction_theta_max 1.000
_diffrn_measurement_device_type 'Bruker P4'
_diffrn_measurement_method 2\q/\w
_diffrn_radiation_monochromator graphite
_diffrn_radiation_type MoK\a
_diffrn_radiation_wavelength 0.71073
_diffrn_reflns_av_R_equivalents 0.0203
_diffrn_reflns_av_sigmaI/netI 0.0322
_diffrn_reflns_limit_h_max 4
_diffrn_reflns_limit_h_min -11
_diffrn_reflns_limit_k_max 14
_diffrn_reflns_limit_k_min -1
_diffrn_reflns_limit_l_max 1
_diffrn_reflns_limit_l_min -19
_diffrn_reflns_number 3205
_diffrn_reflns_theta_full 25.00
_diffrn_reflns_theta_max 25.00
_diffrn_reflns_theta_min 2.11
_diffrn_standards_decay_% 1
_diffrn_standards_interval_count 97
_diffrn_standards_number 3
_exptl_absorpt_coefficient_mu 0.074
_exptl_absorpt_correction_type none
_exptl_crystal_colour colourless
_exptl_crystal_density_diffrn 1.153
_exptl_crystal_density_method 'not measured'
_exptl_crystal_description Needle
_exptl_crystal_F_000 712
_exptl_crystal_size_max 0.60
_exptl_crystal_size_mid 0.28
_exptl_crystal_size_min 0.14
_refine_diff_density_max 0.119
_refine_diff_density_min -0.123
_refine_ls_extinction_coef 0.0077(11)
_refine_ls_extinction_expression Fc^*^=kFc[1+0.001xFc^2^\l^3^/sin(2\q)]^-1/4^
_refine_ls_extinction_method SHELXTL-Plus
_refine_ls_goodness_of_fit_ref 1.056
_refine_ls_hydrogen_treatment mixed
_refine_ls_matrix_type full
_refine_ls_number_parameters 222
_refine_ls_number_reflns 1922
_refine_ls_number_restraints 0
_refine_ls_restrained_S_all 1.056
_refine_ls_R_factor_all 0.0577
_refine_ls_R_factor_gt 0.0365
_refine_ls_shift/su_max 0.000
_refine_ls_shift/su_mean 0.000
_refine_ls_structure_factor_coef Fsqd
_refine_ls_weighting_details 'calc w=1/[\s^2^(Fo^2^)+(0.0443P)^2^+0.0188P] where P=(Fo^2^+2Fc^2^)/3'
_refine_ls_weighting_scheme calc
_refine_ls_wR_factor_gt 0.0809
_refine_ls_wR_factor_ref 0.0917
_reflns_number_gt 1411
_reflns_number_total 1922
_reflns_threshold_expression I>2\s(I)
_cod_data_source_file bx2008.cif
_cod_data_source_block I
_cod_database_code 2209433
_cod_database_fobs_code 2209433

loop_
_symmetry_equiv_pos_as_xyz
'x, y, z'
'-x+1/2, -y, z+1/2'
'-x, y+1/2, -z+1/2'
'x+1/2, -y+1/2, -z'

loop_
_atom_site_type_symbol
_atom_site_label
_atom_site_fract_x
_atom_site_fract_y
_atom_site_fract_z
_atom_site_U_iso_or_equiv
_atom_site_adp_type
_atom_site_calc_flag
_atom_site_refinement_flags
_atom_site_occupancy
N N1 -0.0440(2) 0.67467(15) 0.57540(11) 0.0499(5) Uani d . 1
C C2 0.0286(2) 0.72856(19) 0.50901(15) 0.0473(6) Uani d . 1
N N3 -0.0494(2) 0.79584(19) 0.46457(12) 0.0532(5) Uani d . 1
H H3 -0.135(3) 0.800(2) 0.4748(16) 0.063(8) Uiso d . 1
C C4 -0.1063(2) 0.7350(2) 0.63678(15) 0.0472(6) Uani d . 1
O O5 -0.18775(17) 0.69383(15) 0.68546(10) 0.0604(5) Uani d . 1
C C6 -0.0622(3) 0.8540(2) 0.64531(14) 0.0502(6) Uani d . 1
C C7 -0.1573(3) 0.9393(2) 0.64149(16) 0.0655(8) Uani d . 1
H H7A -0.2496 0.9234 0.6317 0.079 Uiso calc R 1
C C8 -0.1155(4) 1.0483(3) 0.65226(19) 0.0796(9) Uani d . 1
H H8A -0.1793 1.1057 0.6470 0.095 Uiso calc R 1
C C9 0.0177(4) 1.0724(3) 0.67040(18) 0.0825(10) Uani d . 1
H H9A 0.0441 1.1458 0.6791 0.099 Uiso calc R 1
C C10 0.1130(3) 0.9892(3) 0.67587(19) 0.0782(9) Uani d . 1
H H10A 0.2039 1.0062 0.6889 0.094 Uiso calc R 1
C C11 0.0746(3) 0.8789(2) 0.66201(17) 0.0652(8) Uani d . 1
H H11A 0.1401 0.8225 0.6639 0.078 Uiso calc R 1
C C12 -0.0577(3) 0.5513(2) 0.57283(15) 0.0546(7) Uani d . 1
H H12A -0.1301 0.5310 0.6121 0.066 Uiso calc R 1
C C13 0.0723(3) 0.4941(2) 0.60069(19) 0.0736(8) Uani d . 1
H H13A 0.0957 0.5187 0.6558 0.088 Uiso calc R 1
H H13B 0.1475 0.5142 0.5643 0.088 Uiso calc R 1
C C14 0.0534(4) 0.3670(2) 0.6003(2) 0.0900(10) Uani d . 1
H H14A 0.1398 0.3315 0.6148 0.108 Uiso calc R 1
H H14B -0.0147 0.3464 0.6413 0.108 Uiso calc R 1
C C15 0.0075(4) 0.3267(2) 0.5169(2) 0.0970(11) Uani d . 1
H H15A 0.0801 0.3403 0.4771 0.116 Uiso calc R 1
H H15B -0.0086 0.2471 0.5192 0.116 Uiso calc R 1
C C16 -0.1218(4) 0.3841(3) 0.4891(2) 0.0902(10) Uani d . 1
H H16A -0.1971 0.3639 0.5254 0.108 Uiso calc R 1
H H16B -0.1451 0.3593 0.4339 0.108 Uiso calc R 1
C C17 -0.1042(3) 0.5114(2) 0.48922(18) 0.0723(8) Uani d . 1
H H17A -0.0366 0.5326 0.4481 0.087 Uiso calc R 1
H H17B -0.1910 0.5465 0.4751 0.087 Uiso calc R 1
O O18 0.14985(16) 0.70806(15) 0.49562(11) 0.0620(5) Uani d . 1
C C19 0.0035(3) 0.8651(2) 0.39744(15) 0.0526(7) Uani d . 1
H H19A 0.1002 0.8452 0.3882 0.063 Uiso calc R 1
C C20 -0.0029(3) 0.9881(2) 0.41910(16) 0.0668(7) Uani d . 1
H H20A 0.0526 1.0021 0.4677 0.080 Uiso calc R 1
H H20B -0.0973 1.0086 0.4316 0.080 Uiso calc R 1
C C21 0.0499(4) 1.0593(3) 0.34779(18) 0.0853(10) Uani d . 1
H H21A 0.0390 1.1374 0.3615 0.102 Uiso calc R 1
H H21B 0.1473 1.0450 0.3396 0.102 Uiso calc R 1
C C22 -0.0273(4) 1.0343(3) 0.26879(18) 0.0849(10) Uani d . 1
H H22A -0.1228 1.0569 0.2748 0.102 Uiso calc R 1
H H22B 0.0125 1.0771 0.2241 0.102 Uiso calc R 1
C C23 -0.0214(3) 0.9126(3) 0.24792(16) 0.0775(9) Uani d . 1
H H23A 0.0730 0.8917 0.2360 0.093 Uiso calc R 1
H H23B -0.0761 0.8986 0.1990 0.093 Uiso calc R 1
C C24 -0.0757(3) 0.8417(2) 0.31875(15) 0.0640(8) Uani d . 1
H H24A -0.1726 0.8576 0.3274 0.077 Uiso calc R 1
H H24B -0.0669 0.7635 0.3047 0.077 Uiso calc R 1

loop_
_atom_site_aniso_label
_atom_site_aniso_U_11
_atom_site_aniso_U_22
_atom_site_aniso_U_33
_atom_site_aniso_U_12
_atom_site_aniso_U_13
_atom_site_aniso_U_23
N1 0.0541(12) 0.0466(11) 0.0491(11) -0.0026(10) 0.0054(11) 0.0047(10)
C2 0.0468(14) 0.0455(13) 0.0496(13) -0.0004(12) 0.0033(13) -0.0003(12)
N3 0.0417(12) 0.0630(13) 0.0550(12) 0.0031(12) 0.0066(11) 0.0130(11)
C4 0.0445(13) 0.0537(14) 0.0435(12) -0.0005(13) -0.0015(12) 0.0055(12)
O5 0.0604(11) 0.0688(11) 0.0521(9) -0.0062(11) 0.0095(9) 0.0082(10)
C6 0.0526(15) 0.0556(15) 0.0424(12) -0.0035(14) 0.0018(13) -0.0019(11)
C7 0.0633(17) 0.0679(18) 0.0653(16) 0.0050(16) 0.0054(16) -0.0085(16)
C8 0.099(3) 0.0598(19) 0.080(2) 0.0124(19) -0.001(2) -0.0153(17)
C9 0.121(3) 0.0605(18) 0.0658(18) -0.016(2) 0.001(2) -0.0087(15)
C10 0.079(2) 0.084(2) 0.0716(18) -0.030(2) -0.0092(17) -0.0102(17)
C11 0.0612(17) 0.0700(18) 0.0643(17) -0.0071(17) -0.0062(14) -0.0029(15)
C12 0.0596(16) 0.0489(15) 0.0555(14) -0.0079(14) 0.0069(14) 0.0035(12)
C13 0.088(2) 0.0572(17) 0.0754(17) 0.0073(18) -0.0140(17) 0.0037(14)
C14 0.122(3) 0.0536(18) 0.095(2) 0.015(2) -0.007(2) 0.0086(16)
C15 0.141(3) 0.0542(17) 0.096(2) 0.001(2) 0.023(3) -0.0040(17)
C16 0.122(3) 0.0683(19) 0.080(2) -0.023(2) 0.003(2) -0.0141(17)
C17 0.084(2) 0.0622(16) 0.0708(17) -0.0091(16) -0.0149(17) 0.0011(15)
O18 0.0451(9) 0.0712(11) 0.0696(11) 0.0070(9) 0.0087(9) 0.0151(10)
C19 0.0474(14) 0.0588(16) 0.0516(13) 0.0028(13) 0.0077(12) 0.0131(12)
C20 0.0709(17) 0.0669(17) 0.0626(15) -0.0117(16) -0.0072(15) 0.0051(13)
C21 0.100(2) 0.0659(17) 0.090(2) -0.019(2) -0.015(2) 0.0207(17)
C22 0.098(2) 0.083(2) 0.0735(18) -0.008(2) -0.0112(19) 0.0302(17)
C23 0.091(2) 0.092(2) 0.0496(14) -0.0004(19) 0.0029(16) 0.0120(15)
C24 0.0787(19) 0.0601(16) 0.0531(14) 0.0014(16) 0.0055(15) -0.0023(13)

loop_
_atom_type_symbol
_atom_type_description
_atom_type_scat_dispersion_real
_atom_type_scat_dispersion_imag
_atom_type_scat_source
C C 0.0033 0.0016 'International Tables Vol C Tables 4.2.6.8 and 6.1.1.4'
H H 0.0000 0.0000 'International Tables Vol C Tables 4.2.6.8 and 6.1.1.4'
N N 0.0061 0.0033 'International Tables Vol C Tables 4.2.6.8 and 6.1.1.4'
O O 0.0106 0.0060 'International Tables Vol C Tables 4.2.6.8 and 6.1.1.4'

loop_
_geom_angle_atom_site_label_1
_geom_angle_atom_site_label_2
_geom_angle_atom_site_label_3
_geom_angle
_geom_angle_publ_flag
C4 N1 C2 121.40(19) y
C2 N1 C12 118.02(19) y
C4 N1 C12 120.5(2) y
O18 C2 N1 120.9(2) y
O18 C2 N3 125.3(2) y
N3 C2 N1 113.77(19) y
C2 N3 C19 123.6(2) y
C2 N3 H3 119.3(19) y
C19 N3 H3 117.1(19) y
O5 C4 N1 122.7(2) y
O5 C4 C6 120.7(2) y
N1 C4 C6 116.4(2) y
C7 C6 C11 119.2(3) ?
C7 C6 C4 120.9(2) ?
C11 C6 C4 119.8(2) ?
C6 C7 C8 120.1(3) ?
C6 C7 H7A 119.9 ?
C8 C7 H7A 119.9 ?
C9 C8 C7 120.6(3) ?
C9 C8 H8A 119.7 ?
C7 C8 H8A 119.7 ?
C8 C9 C10 120.3(3) ?
C8 C9 H9A 119.9 ?
C10 C9 H9A 119.9 ?
C9 C10 C11 120.2(3) ?
C9 C10 H10A 119.9 ?
C11 C10 H10A 119.9 ?
C6 C11 C10 119.5(3) ?
C6 C11 H11A 120.2 ?
C10 C11 H11A 120.2 ?
N1 C12 C13 111.8(2) ?
N1 C12 C17 111.6(2) ?
C13 C12 C17 112.1(2) ?
N1 C12 H12A 107.0 ?
C13 C12 H12A 107.0 ?
C17 C12 H12A 107.0 ?
C12 C13 C14 110.6(3) ?
C12 C13 H13A 109.5 ?
C14 C13 H13A 109.5 ?
C12 C13 H13B 109.5 ?
C14 C13 H13B 109.5 ?
H13A C13 H13B 108.1 ?
C15 C14 C13 111.0(3) ?
C15 C14 H14A 109.4 ?
C13 C14 H14A 109.4 ?
C15 C14 H14B 109.4 ?
C13 C14 H14B 109.4 ?
H14A C14 H14B 108.0 ?
C16 C15 C14 111.8(3) ?
C16 C15 H15A 109.3 ?
C14 C15 H15A 109.3 ?
C16 C15 H15B 109.3 ?
C14 C15 H15B 109.3 ?
H15A C15 H15B 107.9 ?
C15 C16 C17 111.2(3) ?
C15 C16 H16A 109.4 ?
C17 C16 H16A 109.4 ?
C15 C16 H16B 109.4 ?
C17 C16 H16B 109.4 ?
H16A C16 H16B 108.0 ?
C12 C17 C16 110.5(3) ?
C12 C17 H17A 109.6 ?
C16 C17 H17A 109.6 ?
C12 C17 H17B 109.6 ?
C16 C17 H17B 109.6 ?
H17A C17 H17B 108.1 ?
N3 C19 C24 110.1(2) ?
N3 C19 C20 111.5(2) ?
C24 C19 C20 110.8(2) ?
N3 C19 H19A 108.1 ?
C24 C19 H19A 108.1 ?
C20 C19 H19A 108.1 ?
C19 C20 C21 110.8(2) ?
C19 C20 H20A 109.5 ?
C21 C20 H20A 109.5 ?
C19 C20 H20B 109.5 ?
C21 C20 H20B 109.5 ?
H20A C20 H20B 108.1 ?
C22 C21 C20 111.4(2) ?
C22 C21 H21A 109.3 ?
C20 C21 H21A 109.3 ?
C22 C21 H21B 109.3 ?
C20 C21 H21B 109.3 ?
H21A C21 H21B 108.0 ?
C23 C22 C21 111.4(2) ?
C23 C22 H22A 109.4 ?
C21 C22 H22A 109.4 ?
C23 C22 H22B 109.4 ?
C21 C22 H22B 109.4 ?
H22A C22 H22B 108.0 ?
C22 C23 C24 111.1(2) ?
C22 C23 H23A 109.4 ?
C24 C23 H23A 109.4 ?
C22 C23 H23B 109.4 ?
C24 C23 H23B 109.4 ?
H23A C23 H23B 108.0 ?
C19 C24 C23 110.9(2) ?
C19 C24 H24A 109.5 ?
C23 C24 H24A 109.5 ?
C19 C24 H24B 109.5 ?
C23 C24 H24B 109.5 ?
H24A C24 H24B 108.0 ?

loop_
_geom_bond_atom_site_label_1
_geom_bond_atom_site_label_2
_geom_bond_distance
_geom_bond_publ_flag
N1 C2 1.441(3) y
N1 C4 1.372(3) y
N1 C12 1.489(3) y
C2 O18 1.222(3) y
C2 N3 1.321(3) y
N3 C19 1.464(3) y
N3 H3 0.85(3) y
C4 O5 1.223(3) y
C4 C6 1.498(3) ?
C6 C7 1.381(3) ?
C6 C11 1.388(4) ?
C7 C8 1.381(4) ?
C7 H7A 0.9300 ?
C8 C9 1.357(5) ?
C8 H8A 0.9300 ?
C9 C10 1.364(4) ?
C9 H9A 0.9300 ?
C10 C11 1.395(4) ?
C10 H10A 0.9300 ?
C11 H11A 0.9300 ?
C12 C13 1.506(4) ?
C12 C17 1.508(4) ?
C12 H12A 0.9800 ?
C13 C14 1.537(4) ?
C13 H13A 0.9700 ?
C13 H13B 0.9700 ?
C14 C15 1.506(5) ?
C14 H14A 0.9700 ?
C14 H14B 0.9700 ?
C15 C16 1.501(5) ?
C15 H15A 0.9700 ?
C15 H15B 0.9700 ?
C16 C17 1.539(4) ?
C16 H16A 0.9700 ?
C16 H16B 0.9700 ?
C17 H17A 0.9700 ?
C17 H17B 0.9700 ?
C19 C24 1.517(4) ?
C19 C20 1.520(4) ?
C19 H19A 0.9800 ?
C20 C21 1.528(4) ?
C20 H20A 0.9700 ?
C20 H20B 0.9700 ?
C21 C22 1.515(4) ?
C21 H21A 0.9700 ?
C21 H21B 0.9700 ?
C22 C23 1.503(4) ?
C22 H22A 0.9700 ?
C22 H22B 0.9700 ?
C23 C24 1.525(4) ?
C23 H23A 0.9700 ?
C23 H23B 0.9700 ?
C24 H24A 0.9700 ?
C24 H24B 0.9700 ?

loop_
_geom_hbond_atom_site_label_D
_geom_hbond_atom_site_label_H
_geom_hbond_atom_site_label_A
_geom_hbond_site_symmetry_A
_geom_hbond_distance_DH
_geom_hbond_distance_HA
_geom_hbond_distance_DA
_geom_hbond_angle_DHA
_geom_hbond_publ_flag
N3 H3 O18 4_466 0.85(3) 2.14(3) 2.990(3) 174(3) y
C19 H19A O5 4_566 0.98 2.43 3.361(3) 159 y

loop_
_geom_torsion_atom_site_label_1
_geom_torsion_atom_site_label_2
_geom_torsion_atom_site_label_3
_geom_torsion_atom_site_label_4
_geom_torsion
C4 N1 C2 O18 122.4(3)
C12 N1 C2 O18 -61.6(3)
C4 N1 C2 N3 -60.1(3)
C12 N1 C2 N3 115.9(2)
O18 C2 N3 C19 -6.8(4)
N1 C2 N3 C19 175.8(2)
C2 N1 C4 O5 167.0(2)
C12 N1 C4 O5 -9.0(3)
C2 N1 C4 C6 -17.0(3)
C12 N1 C4 C6 167.0(2)
O5 C4 C6 C7 -60.3(3)
N1 C4 C6 C7 123.6(3)
O5 C4 C6 C11 115.9(3)
N1 C4 C6 C11 -60.2(3)
C11 C6 C7 C8 1.5(4)
C4 C6 C7 C8 177.8(3)
C6 C7 C8 C9 -3.0(5)
C7 C8 C9 C10 1.9(5)
C8 C9 C10 C11 0.7(5)
C7 C6 C11 C10 1.0(4)
C4 C6 C11 C10 -175.3(3)
C9 C10 C11 C6 -2.1(5)
C4 N1 C12 C13 -104.7(3)
C2 N1 C12 C13 79.2(3)
C4 N1 C12 C17 128.9(2)
C2 N1 C12 C17 -47.3(3)
N1 C12 C13 C14 178.0(3)
C17 C12 C13 C14 -55.9(3)
C12 C13 C14 C15 55.3(4)
C13 C14 C15 C16 -55.8(4)
C14 C15 C16 C17 55.7(4)
N1 C12 C17 C16 -178.2(3)
C13 C12 C17 C16 55.5(3)
C15 C16 C17 C12 -54.9(4)
C2 N3 C19 C24 124.8(2)
C2 N3 C19 C20 -111.9(3)
N3 C19 C20 C21 -178.8(2)
C24 C19 C20 C21 -55.9(3)
C19 C20 C21 C22 55.1(4)
C20 C21 C22 C23 -55.3(4)
C21 C22 C23 C24 55.8(4)
N3 C19 C24 C23 -179.7(2)
C20 C19 C24 C23 56.6(3)
C22 C23 C24 C19 -56.6(3)

loop_
_cod_related_entry_id
_cod_related_entry_database
_cod_related_entry_code
1 ChemSpider 454020
